data_2100924
loop_
_publ_author_name
'Andr\'e, C.'
'Luger, P.'
'Fuhrhop, J.-H.'
'Rosengarten, B.'

_publ_section_title
;
 Molecular recognition in polyols: the structure of
 <small>L</small>-mannonic acid hydrazide revealing a common packing
 motif in different acyclic sugars
;
_journal_issue 2
_journal_name_full 'Acta Crystallographica Section B'
_journal_page_first 375
_journal_page_last 382
_journal_paper_doi 10.1107/S0108768192010978
_journal_volume 49
_journal_year 1993
_chemical_formula_sum 'C6 H14 N2 O6'
_chemical_formula_weight 210.19
_symmetry_cell_setting tetragonal
_symmetry_space_group_name_Hall 'P 43'
_symmetry_space_group_name_H-M 'P 43'
_cell_angle_alpha 90
_cell_angle_beta 90
_cell_angle_gamma 90
_cell_formula_units_Z 4
_cell_length_a 4.9380(10)
_cell_length_b 4.9380(10)
_cell_length_c 36.907(8)
_cell_volume 899.9(3)
_diffrn_radiation_type Cu
_diffrn_radiation_wavelength 1.5418
_exptl_absorpt_coefficient_mu 1.218
_exptl_crystal_density_diffrn 1.551
_exptl_crystal_F_000 448.0
_cod_data_source_file cr0432.cif
_cod_data_source_block cr0432a
_cod_original_cell_volume 899.93
_cod_database_code 2100924

loop_
_atom_site_label
_atom_site_fract_x
_atom_site_fract_y
_atom_site_fract_z
_atom_site_U_iso_or_equiv
C(1) .7376(6) .6900(6) .0272 2.52(9)
O(1) .5835(5) .8733(4) .01610(10) 3.18(7)
C(2) .6553(6) .4998(6) .05760(10) 2.36(8)
O(2) .4239(5) .3464(5) .04660(10) 3.06(7)
C(3) .5785(6) .6634(6) .09110(10) 2.32(8)
O(3) .7930(5) .8501(5) .09840(10) 2.71(7)
C(4) .5159(7) .4846(6) .12360(10) 2.54(8)
O(4) .7507(5) .3327(5) .13324(9) 2.98(7)
C(5) .4358(6) .6467(6) .15690(10) 2.49(9)
O(5) .2029(5) .8000(5) .14730(10) 3.22(8)
C(6) .3751(7) .4726(7) .18950(10) 3.10(10)
O(6) .1627(5) .2804(4) .18250(10) 3.21(7)
N(1) .9747(6) .6474(6) .01210(10) 3.24(8)
N(2) 1.0619(6) .7881(7) -.01890(10) 3.60(10)
H(2) .826(7) .380(7) .0632(9) 2.6(9)
H(4) .374(7) .377(8) .1190(10) 3.0(10)
H(3) .409(9) .746(7) .0850(10) 4.0(10)
H(5) .595(6) .777(7) .1631(9) 1.7(8)
H(61) .316(6) .577(6) .2116(8) 1.4(8)
H(62) .533(9) .355(8) .1970(10) 4.0(10)
H(02) .460(10) .190(10) .0360(10) 10(2)
H(O3) .877(8) .784(7) .1140(10) 2.0(9)
H(O4) .764(8) .199(8) .1250(10) 3.0(10)
H(O5) .210(9) .913(9) .1610(10) 5.0(10)
H(O6) .036(9) .356(8) .1670(10) 5.0(10)
H(N1) 1.088(9) .520(10) .0220(10) 6.0(10)
H(N21) 1.217(9) .880(10) -.0090(10) 6.0(10)
H(N22) .935(8) .937(8) -.0230(10) 4.0(10)

loop_
_geom_angle_atom_site_label_1
_geom_angle_atom_site_label_2
_geom_angle_atom_site_label_3
_geom_angle
O(1) C(1) C(2) 121.7(3)
C(2) C(1) N(1) 116.9(3)
C(1) C(2) C(3) 109.8(3)
C(2) C(3) O(3) 108.1(3)
O(3) C(3) C(4) 112.1(3)
C(3) C(4) C(5) 112.7(3)
C(4) C(5) O(5) 106.7(3)
O(5) C(5) C(6) 110.0(3)
C(1) N(1) N(2) 122.6(3)
O(1) C(1) N(1) 121.3(3)
C(1) C(2) O(2) 109.5(3)
O(2) C(2) C(3) 108.1(3)
C(2) C(3) C(4) 112.5(3)
C(3) C(4) O(4) 109.7(3)
O(4) C(4) C(5) 106.7(3)
C(4) C(5) C(6) 113.4(3)
C(5) C(6) O(6) 112.3(3)

loop_
_geom_bond_atom_site_label_1
_geom_bond_atom_site_label_2
_geom_bond_distance
C(1) O(1) 1.251(4)
C(1) N(1) 1.314(4)
C(2) C(3) 1.526(5)
C(3) C(4) 1.521(6)
C(4) C(5) 1.519(6)
C(5) C(6) 1.508(6)
N(1) N(2) 1.405(5)
C(1) C(2) 1.518(4)
C(2) O(2) 1.429(4)
C(3) O(3) 1.430(4)
C(4) O(4) 1.426(4)
C(5) O(5) 1.423(4)
C(6) O(6) 1.438(4)
